data_2231769
loop_
_publ_author_name
'Li, Tao'
'Tang, Li-Rong'
'Yang, Lin'
'Huang, Biao'

_publ_section_title
;
 Diaquabis(2-hydroxy-5-methoxybenzoato-\k<i>O</i>^1^)zinc
;
_journal_coeditor_code ZK2017
_journal_issue 9
_journal_name_full 'Acta Crystallographica Section E'
_journal_page_first m1262
_journal_paper_doi 10.1107/S1600536811030893
_journal_volume 67
_journal_year 2011
_chemical_formula_iupac '[Zn (C8 H7 O4)2 (H2 O)2]'
_chemical_formula_moiety 'C16 H18 O10 Zn'
_chemical_formula_sum 'C16 H18 O10 Zn'
_chemical_formula_weight 435.67
_chemical_name_systematic
;
Diaquabis(2-hydroxy-5-methoxybenzoato-\k<i>O</i>^1^)zinc(II)
;
_space_group_IT_number 15
_symmetry_cell_setting monoclinic
_symmetry_space_group_name_Hall '-C 2yc'
_symmetry_space_group_name_H-M 'C 1 2/c 1'
_atom_sites_solution_hydrogens geom
_atom_sites_solution_primary direct
_atom_sites_solution_secondary difmap
_cell_angle_alpha 90.00
_cell_angle_beta 97.845(12)
_cell_angle_gamma 90.00
_cell_formula_units_Z 4
_cell_length_a 25.113(4)
_cell_length_b 5.5065(6)
_cell_length_c 12.648(3)
_cell_measurement_reflns_used 2689
_cell_measurement_temperature 173(2)
_cell_measurement_theta_max 27.4758
_cell_measurement_theta_min 2.1438
_cell_volume 1732.7(5)
_computing_cell_refinement 'CrystalClear (Rigaku, 2007)'
_computing_data_collection 'CrystalClear (Rigaku, 2007)'
_computing_data_reduction 'CrystalClear (Rigaku, 2007)'
_computing_molecular_graphics
;
SHELXTL (Sheldrick, 2008) and DIAMOND (Brandenburg, 2005)
;
_computing_publication_material 'SHELXTL (Sheldrick, 2008)'
_computing_structure_refinement 'SHELXL97 (Sheldrick, 2008)'
_computing_structure_solution 'SHELXS97 (Sheldrick, 2008)'
_diffrn_ambient_temperature 173(2)
_diffrn_measured_fraction_theta_full 0.993
_diffrn_measured_fraction_theta_max 0.993
_diffrn_measurement_device_type 'Rigaku Mercury CCD/AFC'
_diffrn_measurement_method '\f and \w'
_diffrn_radiation_monochromator graphite
_diffrn_radiation_source 'fine-focus sealed tube'
_diffrn_radiation_type MoK\a
_diffrn_radiation_wavelength 0.71073
_diffrn_reflns_av_R_equivalents 0.0271
_diffrn_reflns_av_sigmaI/netI 0.0283
_diffrn_reflns_limit_h_max 32
_diffrn_reflns_limit_h_min -31
_diffrn_reflns_limit_k_max 7
_diffrn_reflns_limit_k_min -7
_diffrn_reflns_limit_l_max 15
_diffrn_reflns_limit_l_min -16
_diffrn_reflns_number 6403
_diffrn_reflns_theta_full 27.52
_diffrn_reflns_theta_max 27.52
_diffrn_reflns_theta_min 3.28
_diffrn_standards_number 0
_exptl_absorpt_coefficient_mu 1.473
_exptl_absorpt_correction_T_max 0.752
_exptl_absorpt_correction_T_min 0.745
_exptl_absorpt_correction_type multi-scan
_exptl_absorpt_process_details '(CrystalClear; Rigaku, 2007)'
_exptl_crystal_colour 'pale yellow'
_exptl_crystal_density_diffrn 1.670
_exptl_crystal_density_method 'not measured'
_exptl_crystal_description prism
_exptl_crystal_F_000 896
_exptl_crystal_size_max 0.2000
_exptl_crystal_size_mid 0.2000
_exptl_crystal_size_min 0.2000
_refine_diff_density_max 0.274
_refine_diff_density_min -0.692
_refine_ls_extinction_method none
_refine_ls_goodness_of_fit_ref 1.080
_refine_ls_hydrogen_treatment mixed
_refine_ls_matrix_type full
_refine_ls_number_parameters 136
_refine_ls_number_reflns 1986
_refine_ls_number_restraints 0
_refine_ls_restrained_S_all 1.080
_refine_ls_R_factor_all 0.0314
_refine_ls_R_factor_gt 0.0299
_refine_ls_shift/su_max 0.001
_refine_ls_shift/su_mean 0.000
_refine_ls_structure_factor_coef Fsqd
_refine_ls_weighting_details 'calc w=1/[\s^2^(Fo^2^)+(0.0494P)^2^+0.0000P] where P=(Fo^2^+2Fc^2^)/3'
_refine_ls_weighting_scheme calc
_refine_ls_wR_factor_gt 0.0812
_refine_ls_wR_factor_ref 0.0824
_reflns_number_gt 1837
_reflns_number_total 1986
_reflns_threshold_expression I>2sigma(I)
_cod_data_source_file zk2017.cif
_cod_data_source_block I
_cod_original_sg_symbol_H-M 'C 2/c'
_cod_database_code 2231769
_cod_database_fobs_code 2231769

loop_
_symmetry_equiv_pos_as_xyz
'x, y, z'
'-x, y, -z+1/2'
'x+1/2, y+1/2, z'
'-x+1/2, y+1/2, -z+1/2'
'-x, -y, -z'
'x, -y, z-1/2'
'-x+1/2, -y+1/2, -z'
'x+1/2, -y+1/2, z-1/2'

loop_
_atom_site_type_symbol
_atom_site_label
_atom_site_fract_x
_atom_site_fract_y
_atom_site_fract_z
_atom_site_U_iso_or_equiv
_atom_site_adp_type
_atom_site_calc_flag
_atom_site_refinement_flags
_atom_site_occupancy
_atom_site_symmetry_multiplicity
Zn Zn1 0.0000 0.94430(5) 0.2500 0.03390(13) Uani d S 1 2
O O1 0.07205(5) 0.8141(2) 0.23289(10) 0.0398(3) Uani d . 1 1
O O2 0.01520(5) 0.6023(2) 0.12225(11) 0.0379(3) Uani d . 1 1
O O3 0.17146(5) 0.6892(3) 0.27805(10) 0.0433(3) Uani d . 1 1
O O4 0.02830(7) 1.1674(3) 0.36768(14) 0.0556(4) Uani d . 1 1
O O5 0.12868(6) -0.0192(3) -0.03081(11) 0.0432(3) Uani d . 1 1
C C1 0.06216(6) 0.6401(3) 0.16527(12) 0.0294(3) Uani d . 1 1
C C2 0.10816(6) 0.4881(3) 0.14311(13) 0.0269(3) Uani d . 1 1
C C3 0.15997(7) 0.5201(3) 0.19989(13) 0.0301(3) Uani d . 1 1
C C4 0.20140(7) 0.3720(4) 0.17747(14) 0.0358(4) Uani d . 1 1
H H4 0.2364 0.3946 0.2153 0.043 Uiso calc R 1 1
C C5 0.19295(7) 0.1916(3) 0.10108(14) 0.0355(4) Uani d . 1 1
H H5 0.2219 0.0912 0.0866 0.043 Uiso calc R 1 1
C C6 0.09982(6) 0.3065(3) 0.06567(12) 0.0297(3) Uani d . 1 1
H H6 0.0651 0.2848 0.0266 0.036 Uiso calc R 1 1
C C7 0.14159(7) 0.1582(3) 0.04532(12) 0.0307(3) Uani d . 1 1
C C8 0.17070(8) -0.1737(4) -0.05639(16) 0.0470(5) Uani d . 1 1
H H8A 0.1989 -0.0751 -0.0818 0.070 Uiso calc R 1 1
H H8B 0.1562 -0.2881 -0.1123 0.070 Uiso calc R 1 1
H H8C 0.1859 -0.2639 0.0074 0.070 Uiso calc R 1 1
H H1 0.1412(11) 0.767(5) 0.275(2) 0.065(8) Uiso d . 1 1
H H4A 0.0164(10) 1.283(5) 0.378(2) 0.052(7) Uiso d . 1 1
H H4B 0.0570(12) 1.135(6) 0.407(2) 0.081(9) Uiso d . 1 1

loop_
_atom_site_aniso_label
_atom_site_aniso_U_11
_atom_site_aniso_U_22
_atom_site_aniso_U_33
_atom_site_aniso_U_12
_atom_site_aniso_U_13
_atom_site_aniso_U_23
Zn1 0.02475(17) 0.03398(19) 0.0432(2) 0.000 0.00526(12) 0.000
O1 0.0334(6) 0.0375(7) 0.0492(7) -0.0006(5) 0.0087(5) -0.0142(5)
O2 0.0256(6) 0.0363(6) 0.0511(7) 0.0028(5) 0.0025(5) -0.0042(5)
O3 0.0319(7) 0.0497(8) 0.0462(7) -0.0039(6) -0.0015(6) -0.0164(6)
O4 0.0486(9) 0.0465(9) 0.0660(10) 0.0189(8) -0.0124(8) -0.0210(8)
O5 0.0393(7) 0.0429(7) 0.0464(8) 0.0083(6) 0.0020(6) -0.0165(6)
C1 0.0283(8) 0.0280(8) 0.0330(8) -0.0011(7) 0.0081(6) 0.0022(6)
C2 0.0244(8) 0.0279(7) 0.0288(8) -0.0005(7) 0.0051(6) 0.0021(6)
C3 0.0277(8) 0.0338(8) 0.0287(8) -0.0039(7) 0.0027(6) -0.0002(6)
C4 0.0237(8) 0.0458(9) 0.0366(8) 0.0012(8) -0.0002(7) 0.0002(7)
C5 0.0279(8) 0.0418(9) 0.0372(8) 0.0090(7) 0.0053(7) 0.0016(7)
C6 0.0251(7) 0.0330(8) 0.0302(7) -0.0006(6) 0.0015(6) -0.0004(6)
C7 0.0321(8) 0.0309(8) 0.0291(7) 0.0017(7) 0.0045(6) -0.0003(6)
C8 0.0519(12) 0.0448(11) 0.0466(10) 0.0112(9) 0.0155(9) -0.0063(8)

loop_
_atom_type_symbol
_atom_type_description
_atom_type_scat_dispersion_real
_atom_type_scat_dispersion_imag
_atom_type_scat_source
C C 0.0033 0.0016 'International Tables Vol C Tables 4.2.6.8 and 6.1.1.4'
O O 0.0106 0.0060 'International Tables Vol C Tables 4.2.6.8 and 6.1.1.4'
Zn Zn 0.2839 1.4301 'International Tables Vol C Tables 4.2.6.8 and 6.1.1.4'
H H 0.0000 0.0000 'International Tables Vol C Tables 4.2.6.8 and 6.1.1.4'

loop_
_geom_angle_atom_site_label_1
_geom_angle_atom_site_label_2
_geom_angle_atom_site_label_3
_geom_angle_site_symmetry_1
_geom_angle_site_symmetry_3
_geom_angle
O4 Zn1 O4 . 2 103.54(11)
O4 Zn1 O1 . . 93.83(6)
O4 Zn1 O1 2 . 112.34(7)
O4 Zn1 O1 . 2 112.34(7)
O4 Zn1 O1 2 2 93.83(6)
O1 Zn1 O1 . 2 137.66(7)
C1 O1 Zn1 . . 104.20(10)
C3 O3 H1 . . 102.2(17)
Zn1 O4 H4A . . 125(2)
Zn1 O4 H4B . . 120(2)
H4A O4 H4B . . 115(3)
C7 O5 C8 . . 118.04(15)
O2 C1 O1 . . 120.00(15)
O2 C1 C2 . . 122.53(15)
O1 C1 C2 . . 117.46(14)
C6 C2 C3 . . 119.16(15)
C6 C2 C1 . . 119.38(14)
C3 C2 C1 . . 121.45(15)
O3 C3 C4 . . 117.55(15)
O3 C3 C2 . . 123.07(16)
C4 C3 C2 . . 119.37(16)
C3 C4 C5 . . 121.33(15)
C3 C4 H4 . . 119.3
C5 C4 H4 . . 119.3
C4 C5 C7 . . 119.43(16)
C4 C5 H5 . . 120.3
C7 C5 H5 . . 120.3
C7 C6 C2 . . 120.63(14)
C7 C6 H6 . . 119.7
C2 C6 H6 . . 119.7
O5 C7 C6 . . 115.91(14)
O5 C7 C5 . . 124.02(15)
C6 C7 C5 . . 120.07(15)
O5 C8 H8A . . 109.5
O5 C8 H8B . . 109.5
H8A C8 H8B . . 109.5
O5 C8 H8C . . 109.5
H8A C8 H8C . . 109.5
H8B C8 H8C . . 109.5

loop_
_geom_bond_atom_site_label_1
_geom_bond_atom_site_label_2
_geom_bond_site_symmetry_2
_geom_bond_distance
Zn1 O4 . 1.9852(15)
Zn1 O4 2 1.9852(15)
Zn1 O1 . 1.9854(13)
Zn1 O1 2 1.9854(13)
O1 C1 . 1.286(2)
O2 C1 . 1.247(2)
O3 C3 . 1.360(2)
O3 H1 . 0.87(3)
O4 H4A . 0.73(3)
O4 H4B . 0.84(3)
O5 C7 . 1.379(2)
O5 C8 . 1.427(2)
C1 C2 . 1.484(2)
C2 C6 . 1.395(2)
C2 C3 . 1.409(2)
C3 C4 . 1.382(2)
C4 C5 . 1.382(3)
C4 H4 . 0.9500
C5 C7 . 1.395(2)
C5 H5 . 0.9500
C6 C7 . 1.381(2)
C6 H6 . 0.9500
C8 H8A . 0.9800
C8 H8B . 0.9800
C8 H8C . 0.9800

loop_
_geom_hbond_atom_site_label_D
_geom_hbond_atom_site_label_H
_geom_hbond_atom_site_label_A
_geom_hbond_site_symmetry_A
_geom_hbond_distance_DH
_geom_hbond_distance_HA
_geom_hbond_distance_DA
_geom_hbond_angle_DHA
O3 H1 O1 . 0.87(3) 1.76(3) 2.5771(19) 155(2)
O4 H4A O2 2_565 0.73(3) 1.93(3) 2.643(2) 169(3)
O4 H4B O5 6_566 0.84(3) 1.97(3) 2.790(2) 167(3)
